data_1569525
loop_
_publ_author_name
'Pearcy, Aston C.'
'Lisboa, Lynn S.'
'Preston, Dan'
'Page, Nick B.'
'Lawrence, Tristan'
'Wright, L. James'
'Hartinger, Christian G.'
'Crowley, James D.'

_publ_section_title
;
 Exploiting reduced-symmetry ligands with pyridyl and imidazole donors to
 construct a second-generation stimuli-responsive heterobimetallic
 [PdPtL<sub>4</sub>]<sup>4+</sup> cage.
;
_journal_issue 32
_journal_name_full 'Chemical science'
_journal_page_first 8615
_journal_page_last 8623
_journal_paper_doi 10.1039/d3sc01354e
_journal_volume 14
_journal_year 2023
_chemical_formula_moiety 'C72 H64 N24 Pd Pt, 3(B F4), 2(C H3 N O2), 1[CH3NO2BF4]'
_chemical_formula_sum 'C75 H73 B4 F16 N27 O6 Pd Pt'
_chemical_formula_weight 2097.358
_space_group_crystal_system triclinic
_space_group_IT_number 2
_space_group_name_Hall '-P 1'
_space_group_name_H-M_alt 'P -1'
_symmetry_Int_Tables_number 2
_atom_sites_solution_primary dual
_audit_creation_date 2023-06-22
_audit_creation_method
;
Olex2 1.5
(compiled 2023.03.06 svn.rbb2c1857 for OlexSys, GUI svn.r6748)
;
_audit_update_record
;
2023-06-22 deposited with the CCDC.	2023-07-14 downloaded from the CCDC.
;
_cell_angle_alpha 102.420(4)
_cell_angle_beta 99.049(3)
_cell_angle_gamma 100.243(4)
_cell_formula_units_Z 2
_cell_length_a 11.6471(5)
_cell_length_b 15.8160(7)
_cell_length_c 25.1824(10)
_cell_measurement_reflns_used 9397
_cell_measurement_temperature 100.01(10)
_cell_measurement_theta_max 76.3490
_cell_measurement_theta_min 3.8700
_cell_volume 4364.9(3)
_computing_cell_refinement 'CrysAlisPro 1.171.40.67a (Rigaku OD, 2019)'
_computing_data_collection 'CrysAlisPro 1.171.40.67a (Rigaku OD, 2019)'
_computing_data_reduction 'CrysAlisPro 1.171.40.67a (Rigaku OD, 2019)'
_computing_molecular_graphics 'Olex2 1.5 (Dolomanov et al., 2009)'
_computing_publication_material 'Olex2 1.5 (Dolomanov et al., 2009)'
_computing_structure_refinement 'olex2.refine 1.5 (Bourhis et al., 2015)'
_computing_structure_solution 'SHELXT 2014/5 (Sheldrick, 2014)'
_diffrn_ambient_environment N~2~
_diffrn_ambient_temperature 100.01(10)
_diffrn_detector 'CCD plate'
_diffrn_detector_area_resol_mean 10.3449
_diffrn_detector_type Atlas
_diffrn_measured_fraction_theta_full 0.9980
_diffrn_measured_fraction_theta_max 0.9688
_diffrn_measurement_details
;
List of Runs (angles in degrees, time in seconds):

  # Type    Start    End  Width  t~exp~   \w     \q     \k     \f   Frames
#--------------------------------------------------------------------------
  1  \w    -67.00  32.00   1.00    7.00    --  -42.04  38.00  60.00   99
  2  \w   -116.00 -18.00   1.00    7.00    --  -42.04 -38.00-120.00   98
  3  \w    -75.00  34.00   1.00    7.00    --  -42.04  77.00 150.00  109
  4  \w      9.00  42.00   1.00    7.00    --   42.04  80.00-108.97   33
  5  \w     86.00 178.00   1.00   28.00    --  112.00  45.00-180.00   92
  6  \w     30.00 106.00   1.00   28.00    --  112.00 -95.00 150.00   76
  7  \w     40.00 141.00   1.00   28.00    --  112.00 -61.00 -60.00  101
  8  \w     39.00 138.00   1.00   28.00    --  112.00 -45.00-180.00   99
  9  \w     84.00 178.00   1.00   28.00    --  112.00  30.00   0.00   94
 10  \w     39.00 112.00   1.00   28.00    --  112.00-125.00   0.00   73
 11  \w     39.00 112.00   1.00   28.00    --  112.00-125.00 120.00   73
 12  \w     30.00 106.00   1.00   28.00    --  112.00 -95.00-150.00   76
 13  \w     40.00 141.00   1.00   28.00    --  112.00 -61.00  60.00  101
 14  \w     59.00 178.00   1.00   28.00    --  112.00  15.00 120.00  119
 15  \w   -116.00 -17.00   1.00    7.00    --  -42.04 -42.00  40.00   99
 16  \w      8.00  42.00   1.00    7.00    --   42.04  82.00  52.41   34
 17  \w     10.00  36.00   1.00    7.00    --   42.04  75.00   9.21   26
 18  \w      9.00  42.00   1.00    7.00    --   42.04  81.00 149.52   33
 19  \w     83.00 155.00   1.00   28.00    --  112.00  61.00 -60.00   72
 20  \w     84.00 178.00   1.00   28.00    --  112.00  30.00 -90.00   94
;
_diffrn_measurement_device 'four-circle diffractometer'
_diffrn_measurement_device_type 'SuperNova, Dual, Cu at home/near, Atlas'
_diffrn_measurement_method '\w scans'
_diffrn_orient_matrix_type 'CrysAlisPro convention (1999,Acta A55,543-557)'
_diffrn_orient_matrix_UB_11 0.0496315000
_diffrn_orient_matrix_UB_12 0.0869963000
_diffrn_orient_matrix_UB_13 -0.0148424000
_diffrn_orient_matrix_UB_21 0.1258477000
_diffrn_orient_matrix_UB_22 0.0001251000
_diffrn_orient_matrix_UB_23 0.0301526000
_diffrn_orient_matrix_UB_31 0.0233457000
_diffrn_orient_matrix_UB_32 -0.0536909000
_diffrn_orient_matrix_UB_33 -0.0544459000
_diffrn_radiation_monochromator mirror
_diffrn_radiation_probe x-ray
_diffrn_radiation_type 'Cu K\a'
_diffrn_radiation_wavelength 1.54184
_diffrn_reflns_av_R_equivalents 0.0765
_diffrn_reflns_av_unetI/netI 0.0933
_diffrn_reflns_Laue_measured_fraction_full 0.9980
_diffrn_reflns_Laue_measured_fraction_max 0.9688
_diffrn_reflns_limit_h_max 14
_diffrn_reflns_limit_h_min -14
_diffrn_reflns_limit_k_max 19
_diffrn_reflns_limit_k_min -19
_diffrn_reflns_limit_l_max 28
_diffrn_reflns_limit_l_min -31
_diffrn_reflns_number 43070
_diffrn_reflns_point_group_measured_fraction_full 0.9980
_diffrn_reflns_point_group_measured_fraction_max 0.9688
_diffrn_reflns_theta_full 67.6840
_diffrn_reflns_theta_max 76.57
_diffrn_reflns_theta_min 3.67
_diffrn_source 'micro-focus sealed X-ray tube'
_diffrn_source_type 'SuperNova (Cu) X-ray Source'
_exptl_absorpt_coefficient_mu 5.499
_exptl_absorpt_correction_T_max 1.00000
_exptl_absorpt_correction_T_min 0.91408
_exptl_absorpt_correction_type multi-scan
_exptl_absorpt_process_details
;
CrysAlisPro 1.171.40.67a (Rigaku Oxford Diffraction, 2019)
Empirical absorption correction using spherical harmonics,
 implemented in SCALE3 ABSPACK scaling algorithm.
;
_exptl_crystal_colour 'clear colourless'
_exptl_crystal_colour_lustre clear
_exptl_crystal_colour_primary colourless
_exptl_crystal_density_diffrn 1.596
_exptl_crystal_description plate
_exptl_crystal_F_000 2096.503
_exptl_crystal_recrystallization_method
'Vapour diffusion of diethyl ether into a concentrated nitromethane solution of the cage'
_exptl_crystal_size_max 0.094
_exptl_crystal_size_mid 0.064
_exptl_crystal_size_min 0.027
_refine_diff_density_max 4.1032
_refine_diff_density_min -4.8608
_refine_diff_density_rms 0.1850
_refine_ls_d_res_high 0.7926
_refine_ls_d_res_low 12.0393
_refine_ls_goodness_of_fit_ref 1.0423
_refine_ls_matrix_type full
_refine_ls_number_constraints 134
_refine_ls_number_parameters 1173
_refine_ls_number_reflns 17771
_refine_ls_number_restraints 6
_refine_ls_restrained_S_all 1.0421
_refine_ls_R_factor_all 0.1027
_refine_ls_R_factor_gt 0.0694
_refine_ls_shift/su_max 0.0008
_refine_ls_shift/su_mean 0.0001
_refine_ls_structure_factor_coef Fsqd
_refine_ls_weighting_details 'w=1/[\s^2^(Fo^2^)+(0.0540P)^2^+18.7819P] where P=(Fo^2^+2Fc^2^)/3'
_refine_ls_weighting_scheme calc
_refine_ls_wR_factor_gt 0.1616
_refine_ls_wR_factor_ref 0.1861
_reflns_Friedel_coverage 0.0
_reflns_limit_h_max 14
_reflns_limit_h_min -14
_reflns_limit_k_max 19
_reflns_limit_k_min -19
_reflns_limit_l_max 31
_reflns_limit_l_min 0
_reflns_number_gt 12417
_reflns_number_total 17771
_reflns_threshold_expression I>=2u(I)
_cod_data_source_file d3sc01354e2.cif
_cod_data_source_block ACP_082
_cod_depositor_comments 'Adding full bibliography for 1569522--1569526.cif.'
_cod_original_formula_sum 'C75 H73 B4 F16 N27 O6 Pd1 Pt1'
_cod_database_code 1569525
_chemical_oxdiff_formula 'C72 H64 N24 Pt Pd B4 F16'
_chemical_oxdiff_usercomment M555
_reflns_odcompleteness_completeness 99.57
_reflns_odcompleteness_iscentric 1
_reflns_odcompleteness_theta 69.95
_olex2_refinement_description
;
1. Fixed Uiso
 At 1.2 times of:
  All C(H) groups, All C(H,H) groups
 At 1.5 times of:
  All C(H,H,H) groups
2. Uiso/Uaniso restraints and constraints
Uanis(C57) \\sim Ueq: with sigma of 0.01 and sigma for terminal atoms of 0.02
3. Others
 Fixed Sof: F15(0.5) F13(0.5) F14(0.5) F10(0.5) N21(0.5) F11(0.5) N20(0.5)
 C59(0.5) C60(0.5) H60(0.5) C58(0.5) H58(0.5) C62(0.5) H62(0.5) F12(0.5)
 C56(0.5) H56(0.5) C63(0.5) N22(0.5) N23(0.5) C61(0.5) H61(0.5) C57(0.5)
 H57(0.5)
4.a Secondary CH2 refined with riding coordinates:
 C15(H15a,H15b), C33(H33a,H33b), C8(H8a,H8b), C73(H73a,H73b), C51(H51a,H51b),
 C26(H26a,H26b), C44(H44a,H44b), C66(H66a,H66b)
4.b Aromatic/amide H refined with riding coordinates:
 C16(H16), C18(H18), C17(H17), C28(H28), C35(H35), C34(H34), C25(H25),
 C76(H76), C13(H13), C74(H74), C12(H12), C11(H11), C20(H20), C19(H19), C54(H54),
  C7(H7), C36(H36), C48(H48), C29(H29), C65(H65), C49(H49), C10(H10), C1(H1),
 C55(H55), C75(H75), C47(H47), C53(H53), C52(H52), C21(H21), C31(H31), C71(H71),
  C4(H4), C70(H70), C38(H38), C46(H46), C2(H2), C22(H22), C69(H69), C43(H43),
 C30(H30), C37(H37), C3(H3), C39(H39), C40(H40), C68(H68), C60(H60), C58(H58),
 C62(H62), C56(H56), C61(H61), C57(H57)
4.c Idealised Me refined as rotating group:
 C77(H77a,H77b,H77c), C78(H78a,H78b,H78c)
5. A solvent mask was applied to resolve diffuse electron density, where a void consisting
 of 58 electrons was measured in the asymmetric unit, this was attributed to a molecule of nitromethane and a tetrafluoroborate anion.
;
_smtbx_masks_void_probe_radius 1.2
_smtbx_masks_void_truncation_radius 1.2
_olex2_submission_special_instructions 'No special instructions were received'
_oxdiff_exptl_absorpt_empirical_details
;
Empirical correction (ABSPACK) includes:
- Absorption correction using spherical harmonics
- Frame scaling
;
_oxdiff_exptl_absorpt_empirical_full_max 1.259
_oxdiff_exptl_absorpt_empirical_full_min 0.879

loop_
_space_group_symop_id
_space_group_symop_operation_xyz
1 x,y,z
2 -x,-y,-z

loop_
_atom_site_label
_atom_site_type_symbol
_atom_site_fract_x
_atom_site_fract_y
_atom_site_fract_z
_atom_site_U_iso_or_equiv
_atom_site_adp_type
_atom_site_occupancy
Pt1 Pt 0.42096(3) -0.21476(3) 0.197509(14) 0.04625(11) Uani 1.000000
Pd1 Pd 0.77517(8) 0.46441(5) 0.27006(4) 0.0857(3) Uani 1.000000
F7 F 0.8572(5) -0.1983(4) 0.2901(2) 0.0710(16) Uani 1.000000
F9 F 0.8603(6) 0.6992(4) 0.0204(2) 0.0683(15) Uani 1.000000
F8 F 0.7100(5) -0.3012(4) 0.3036(3) 0.0800(17) Uani 1.000000
N6 N 0.5527(6) -0.2282(4) 0.1554(3) 0.0428(14) Uani 1.000000
N5 N 0.7267(5) -0.2473(4) 0.1399(2) 0.0410(13) Uani 1.000000
N12 N 0.5431(6) -0.1445(5) 0.2648(3) 0.0488(16) Uani 1.000000
F4 F 0.7259(6) 0.2584(4) 0.2645(3) 0.089(2) Uani 1.000000
N26 N 0.3022(6) -0.2755(5) 0.1267(3) 0.0480(16) Uani 1.000000
N11 N 0.6695(7) -0.1005(5) 0.3450(3) 0.0556(18) Uani 1.000000
N18 N 0.2893(7) -0.2120(5) 0.2406(3) 0.0566(18) Uani 1.000000
F6 F 0.8982(7) -0.2741(6) 0.3536(3) 0.108(3) Uani 1.000000
F5 F 0.8579(6) -0.3431(4) 0.2633(3) 0.098(2) Uani 1.000000
N25 N 0.1951(6) -0.2878(5) 0.0447(3) 0.0574(18) Uani 1.000000
F1 F 0.7760(7) 0.1273(4) 0.2661(3) 0.107(3) Uani 1.000000
F3 F 0.9167(6) 0.2543(4) 0.2954(3) 0.095(2) Uani 1.000000
N7 N 0.9223(9) 0.4805(6) 0.3299(4) 0.079(3) Uani 1.000000
N4 N 1.1261(6) 0.1714(5) 0.1720(3) 0.0599(19) Uani 1.000000
C16 C 0.6561(7) -0.2556(5) 0.0894(3) 0.0458(17) Uani 1.000000
H16 H 0.6780(7) -0.2670(5) 0.0550(3) 0.055(2) Uiso 1.000000
N10 N 0.9593(9) 0.3181(7) 0.5084(3) 0.084(3) Uani 1.000000
C15 C 0.8539(7) -0.2437(5) 0.1513(3) 0.0456(17) Uani 1.000000
H15a H 0.8736(7) -0.2648(5) 0.1843(3) 0.055(2) Uiso 1.000000
H15b H 0.8729(7) -0.2838(5) 0.1206(3) 0.055(2) Uiso 1.000000
C14 C 0.9305(7) -0.1527(5) 0.1599(3) 0.0415(16) Uani 1.000000
C18 C 0.6610(7) -0.2315(5) 0.1787(3) 0.0411(16) Uani 1.000000
H18 H 0.6879(7) -0.2238(5) 0.2166(3) 0.0493(19) Uiso 1.000000
F15 F 0.9337(11) 0.5737(9) 0.0116(6) 0.060(3) Uani 0.500000
N17 N 0.1876(8) -0.1779(7) 0.3051(3) 0.067(2) Uani 1.000000
N8 N 1.1065(9) 0.4038(6) 0.4940(4) 0.084(3) Uani 1.000000
C17 C 0.5492(7) -0.2439(6) 0.0991(3) 0.0503(19) Uani 1.000000
H17 H 0.4834(7) -0.2461(6) 0.0722(3) 0.060(2) Uiso 1.000000
O1 O 0.3747(8) -0.0078(7) 0.1297(5) 0.119(4) Uani 1.000000
N1 N 0.8714(9) 0.4434(5) 0.2104(4) 0.083(3) Uani 1.000000
N13 N 0.6755(9) 0.4839(6) 0.3285(4) 0.095(4) Uani 1.000000
N2 N 1.0917(9) 0.2487(7) 0.1142(5) 0.086(3) Uani 1.000000
N16 N 0.2343(10) 0.2867(8) 0.3677(4) 0.095(4) Uani 1.000000
C28 C 0.9374(9) 0.1154(7) 0.4832(4) 0.065(3) Uani 1.000000
H28 H 1.0184(9) 0.1412(7) 0.4930(4) 0.078(3) Uiso 1.000000
N9 N 1.0765(9) 0.3545(7) 0.5263(4) 0.086(3) Uani 1.000000
C35 C 0.6217(8) -0.0659(6) 0.2665(3) 0.053(2) Uani 1.000000
H35 H 0.6211(8) -0.0366(6) 0.2382(3) 0.064(2) Uiso 1.000000
C34 C 0.6987(8) -0.0393(6) 0.3160(3) 0.052(2) Uani 1.000000
H34 H 0.7600(8) 0.0112(6) 0.3280(3) 0.063(2) Uiso 1.000000
C25 C 0.9154(11) 0.3452(8) 0.4640(4) 0.079(4) Uani 1.000000
H25 H 0.8374(11) 0.3295(8) 0.4438(4) 0.095(4) Uiso 1.000000
C76 C 0.2622(7) -0.2311(6) 0.0906(4) 0.056(2) Uani 1.000000
H76 H 0.2789(7) -0.1697(6) 0.0967(4) 0.067(3) Uiso 1.000000
N24 N 0.3424(9) 0.1623(6) 0.0288(4) 0.082(3) Uani 1.000000
N3 N 1.1380(9) 0.1811(7) 0.1211(5) 0.083(3) Uani 1.000000
F2 F 0.7830(10) 0.2239(7) 0.3454(3) 0.157(4) Uani 1.000000
C13 C 0.8872(8) -0.0775(6) 0.1651(4) 0.059(2) Uani 1.000000
H13 H 0.8057(8) -0.0815(6) 0.1624(4) 0.071(3) Uiso 1.000000
C6 C 1.0512(8) 0.2814(6) 0.1608(4) 0.062(2) Uani 1.000000
C32 C 0.7796(9) -0.0099(7) 0.4364(3) 0.063(2) Uani 1.000000
C74 C 0.1937(8) -0.3697(7) 0.0502(4) 0.062(2) Uani 1.000000
H74 H 0.1550(8) -0.4220(7) 0.0239(4) 0.075(3) Uiso 1.000000
O3 O 0.5303(8) 0.9727(8) 0.6423(4) 0.116(4) Uani 1.000000
C12 C 0.9634(8) 0.0058(6) 0.1744(4) 0.058(2) Uani 1.000000
H12 H 0.9320(8) 0.0564(6) 0.1771(4) 0.070(3) Uiso 1.000000
C11 C 1.0523(7) -0.1441(6) 0.1642(4) 0.056(2) Uani 1.000000
H11 H 1.0841(7) -0.1946(6) 0.1604(4) 0.068(3) Uiso 1.000000
C50 C 0.1562(10) -0.0377(9) 0.3629(4) 0.076(3) Uani 1.000000
C20 C 1.0246(10) 0.5355(7) 0.3297(5) 0.081(4) Uani 1.000000
H20 H 1.0266(10) 0.5654(7) 0.3017(5) 0.097(4) Uiso 1.000000
C19 C 0.9191(10) 0.4379(6) 0.3697(4) 0.073(3) Uani 1.000000
H19 H 0.8483(10) 0.3998(6) 0.3695(4) 0.088(4) Uiso 1.000000
F13 F 0.7605(11) 0.5628(9) -0.0432(5) 0.070(3) Uani 0.500000
C54 C 0.2844(8) -0.1525(8) 0.2850(4) 0.064(3) Uani 1.000000
H54 H 0.3407(8) -0.0996(8) 0.3004(4) 0.076(3) Uiso 1.000000
C9 C 1.0840(7) 0.0131(6) 0.1795(3) 0.0486(18) Uani 1.000000
C7 C 1.0715(9) 0.2307(6) 0.1969(4) 0.065(3) Uani 1.000000
H7 H 1.0515(9) 0.2363(6) 0.2316(4) 0.078(3) Uiso 1.000000
C33 C 0.7358(10) -0.1019(8) 0.3997(4) 0.072(3) Uani 1.000000
H33a H 0.6842(10) -0.1375(8) 0.4172(4) 0.087(3) Uiso 1.000000
H33b H 0.8030(10) -0.1291(8) 0.3947(4) 0.087(3) Uiso 1.000000
C36 C 0.5755(8) -0.1627(7) 0.3128(3) 0.055(2) Uani 1.000000
H36 H 0.5385(8) -0.2120(7) 0.3231(3) 0.066(3) Uiso 1.000000
N19 N 0.6286(10) 0.4498(6) 0.2109(4) 0.115(5) Uani 1.000000
C48 C 0.0691(8) 0.0753(8) 0.3350(4) 0.066(3) Uani 1.000000
H48 H 0.0142(8) 0.0916(8) 0.3103(4) 0.079(3) Uiso 1.000000
C29 C 0.8998(9) 0.0304(7) 0.4506(4) 0.063(2) Uani 1.000000
H29 H 0.9552(9) -0.0003(7) 0.4379(4) 0.076(3) Uiso 1.000000
N15 N 0.2422(10) 0.2630(9) 0.3145(4) 0.101(4) Uani 1.000000
C65 C 0.3342(8) 0.2407(7) 0.0581(4) 0.059(2) Uani 1.000000
H65 H 0.2685(8) 0.2666(7) 0.0554(4) 0.071(3) Uiso 1.000000
C49 C 0.0747(9) -0.0123(9) 0.3267(4) 0.071(3) Uani 1.000000
H49 H 0.0240(9) -0.0545(9) 0.2968(4) 0.085(4) Uiso 1.000000
C24 C 1.0099(11) 0.4008(7) 0.4549(4) 0.077(4) Uani 1.000000
C8 C 1.1731(7) 0.1019(6) 0.1931(4) 0.057(2) Uani 1.000000
H8a H 1.1991(7) 0.1226(6) 0.2332(4) 0.069(3) Uiso 1.000000
H8b H 1.2424(7) 0.0927(6) 0.1777(4) 0.069(3) Uiso 1.000000
C5 C 0.9952(10) 0.3571(6) 0.1646(5) 0.075(3) Uani 1.000000
C10 C 1.1268(7) -0.0625(6) 0.1739(4) 0.061(2) Uani 1.000000
H10 H 1.2083(7) -0.0586(6) 0.1767(4) 0.073(3) Uiso 1.000000
O2 O 0.5414(11) -0.0416(8) 0.1256(5) 0.130(4) Uani 1.000000
N14 N 0.3370(9) 0.3144(8) 0.3083(4) 0.097(4) Uani 1.000000
C1 C 0.9251(10) 0.3753(6) 0.2051(5) 0.075(3) Uani 1.000000
H1 H 0.9162(10) 0.3381(6) 0.2289(5) 0.090(4) Uiso 1.000000
C72 C 0.1674(8) -0.1701(7) -0.0041(5) 0.070(3) Uani 1.000000
F14 F 0.7690(10) 0.5716(6) 0.0475(4) 0.055(2) Uani 0.500000
C27 C 0.8569(9) 0.1635(8) 0.5020(3) 0.070(3) Uani 1.000000
N27 N 0.4812(9) 0.0117(8) 0.1393(4) 0.088(3) Uani 1.000000
C55 C 0.5842(10) 0.3721(7) 0.1735(5) 0.087(4) Uani 1.000000
H55 H 0.6346(10) 0.3332(7) 0.1670(5) 0.104(5) Uiso 1.000000
C73 C 0.1342(10) -0.2656(8) -0.0047(5) 0.087(4) Uani 1.000000
H73a H 0.1528(10) -0.3006(8) -0.0375(5) 0.104(5) Uiso 1.000000
H73b H 0.0488(10) -0.2820(8) -0.0073(5) 0.104(5) Uiso 1.000000
C23 C 1.0172(10) 0.4477(7) 0.4118(4) 0.071(3) Uani 1.000000
C75 C 0.2588(9) -0.3634(6) 0.1012(4) 0.064(3) Uani 1.000000
H75 H 0.2715(9) -0.4107(6) 0.1161(4) 0.076(3) Uiso 1.000000
C47 C 0.2301(11) 0.0252(10) 0.4072(4) 0.094(4) Uani 1.000000
H47 H 0.2845(11) 0.0080(10) 0.4316(4) 0.112(5) Uiso 1.000000
C53 C 0.1907(9) -0.2803(7) 0.2322(5) 0.071(3) Uani 1.000000
H53 H 0.1710(9) -0.3323(7) 0.2040(5) 0.085(3) Uiso 1.000000
C52 C 0.1284(10) -0.2588(8) 0.2715(5) 0.076(3) Uani 1.000000
H52 H 0.0577(10) -0.2928(8) 0.2752(5) 0.091(4) Uiso 1.000000
B3 B 0.8338(9) 0.6070(7) 0.0079(4) 0.053(2) Uani 1.000000
N28 N 0.5397(11) 0.9154(10) 0.6700(7) 0.129(6) Uani 1.000000
C45 C 0.1429(10) 0.1404(9) 0.3791(4) 0.080(4) Uani 1.000000
C21 C 1.1254(11) 0.5488(8) 0.3690(5) 0.084(4) Uani 1.000000
H21 H 1.1956(11) 0.5858(8) 0.3672(5) 0.101(5) Uiso 1.000000
C31 C 0.6997(9) 0.0378(9) 0.4558(4) 0.080(3) Uani 1.000000
H31 H 0.6188(9) 0.0116(9) 0.4470(4) 0.096(4) Uiso 1.000000
C71 C 0.1128(9) -0.1086(9) 0.0224(5) 0.079(3) Uani 1.000000
H71 H 0.0553(9) -0.1260(9) 0.0420(5) 0.095(4) Uiso 1.000000
C4 C 1.0083(10) 0.4136(7) 0.1302(5) 0.082(4) Uani 1.000000
H4 H 1.0555(10) 0.4045(7) 0.1039(5) 0.099(4) Uiso 1.000000
C51 C 0.1582(11) -0.1338(9) 0.3572(4) 0.082(4) Uani 1.000000
H51a H 0.0806(11) -0.1651(9) 0.3599(4) 0.098(4) Uiso 1.000000
H51b H 0.2160(11) -0.1386(9) 0.3881(4) 0.098(4) Uiso 1.000000
O4 O 0.5903(10) 0.9350(8) 0.7171(5) 0.140(5) Uani 1.000000
C70 C 0.1428(10) -0.0197(8) 0.0204(5) 0.084(4) Uani 1.000000
H70 H 0.1068(10) 0.0221(8) 0.0392(5) 0.101(4) Uiso 1.000000
C38 C 0.7087(13) 0.5558(8) 0.3715(6) 0.101(5) Uani 1.000000
H38 H 0.7800(13) 0.5956(8) 0.3745(6) 0.121(6) Uiso 1.000000
C64 C 0.4399(9) 0.2743(8) 0.0920(5) 0.091(4) Uani 1.000000
C46 C 0.2248(12) 0.1129(10) 0.4158(4) 0.099(5) Uani 1.000000
H46 H 0.2755(12) 0.1546(10) 0.4460(4) 0.119(6) Uiso 1.000000
C2 C 0.8844(14) 0.4969(7) 0.1747(6) 0.104(5) Uani 1.000000
H2 H 0.8465(14) 0.5442(7) 0.1775(6) 0.125(7) Uiso 1.000000
C22 C 1.1217(9) 0.5069(7) 0.4112(4) 0.078(4) Uani 1.000000
H22 H 1.1885(9) 0.5177(7) 0.4393(4) 0.094(4) Uiso 1.000000
C69 C 0.2547(11) -0.1432(9) -0.0313(5) 0.086(3) Uani 1.000000
H69 H 0.2954(11) -0.1839(9) -0.0478(5) 0.103(4) Uiso 1.000000
C43 C 0.3266(13) 0.3543(9) 0.3961(5) 0.100(5) Uani 1.000000
H43 H 0.3422(13) 0.3829(9) 0.4336(5) 0.120(6) Uiso 1.000000
C67 C 0.2274(13) 0.0053(8) -0.0102(5) 0.090(4) Uani 1.000000
C30 C 0.7378(10) 0.1234(9) 0.4879(4) 0.088(4) Uani 1.000000
H30 H 0.6824(10) 0.1545(9) 0.5002(4) 0.105(5) Uiso 1.000000
F10 F 0.854(2) 0.5802(9) -0.0462(6) 0.114(6) Uani 0.500000
B2 B 0.8290(10) -0.2796(7) 0.3038(5) 0.063(3) Uani 1.000000
C37 C 0.5721(11) 0.4239(8) 0.3261(5) 0.094(5) Uani 1.000000
H37 H 0.5493(11) 0.3724(8) 0.2975(5) 0.113(6) Uiso 1.000000
C26 C 0.8983(11) 0.2583(9) 0.5374(4) 0.092(4) Uani 1.000000
H26a H 0.9520(11) 0.2591(9) 0.5712(4) 0.110(5) Uiso 1.000000
H26b H 0.8299(11) 0.2797(9) 0.5478(4) 0.110(5) Uiso 1.000000
C44 C 0.1346(12) 0.2350(10) 0.3877(5) 0.100(5) Uani 1.000000
H44a H 0.0584(12) 0.2387(10) 0.3674(5) 0.120(6) Uiso 1.000000
H44b H 0.1397(12) 0.2607(10) 0.4268(5) 0.120(6) Uiso 1.000000
C3 C 0.9522(13) 0.4830(7) 0.1345(6) 0.101(5) Uani 1.000000
H3 H 0.9596(13) 0.5203(7) 0.1107(6) 0.121(6) Uiso 1.000000
C39 C 0.6420(14) 0.5729(8) 0.4109(6) 0.110(6) Uani 1.000000
H39 H 0.6674(14) 0.6242(8) 0.4396(6) 0.132(7) Uiso 1.000000
C41 C 0.5029(12) 0.4372(8) 0.3639(5) 0.098(5) Uani 1.000000
N21 N 0.449(2) 0.1552(16) 0.0327(8) 0.067(6) Uani 0.500000
C42 C 0.3904(12) 0.3709(9) 0.3583(5) 0.095(5) Uani 1.000000
C66 C 0.2550(15) 0.0975(8) -0.0173(5) 0.132(7) Uani 1.000000
H66a H 0.2850(15) 0.0959(8) -0.0512(5) 0.159(9) Uiso 1.000000
H66b H 0.1815(15) 0.1183(8) -0.0218(5) 0.159(9) Uiso 1.000000
C40 C 0.5365(13) 0.5139(9) 0.4083(6) 0.105(5) Uani 1.000000
H40 H 0.4899(13) 0.5246(9) 0.4347(6) 0.126(6) Uiso 1.000000
F11 F 0.7197(10) 0.5892(9) 0.0043(7) 0.087(4) Uani 0.500000
N20 N 0.513(2) 0.2263(18) 0.0678(10) 0.073(6) Uani 0.500000
C68 C 0.2826(13) -0.0562(10) -0.0343(6) 0.103(5) Uani 1.000000
H68 H 0.3412(13) -0.0394(10) -0.0535(6) 0.124(5) Uiso 1.000000
C59 C 0.5013(18) 0.3710(11) 0.1238(7) 0.048(4) Uani 0.500000
B1 B 0.7984(13) 0.2149(8) 0.2924(6) 0.077(4) Uani 1.000000
C77 C 0.5500(16) 0.0991(11) 0.1720(6) 0.151(8) Uani 1.000000
H77a H 0.549(12) 0.141(3) 0.149(2) 0.227(12) Uiso 1.000000
H77b H 0.515(9) 0.119(5) 0.203(4) 0.227(12) Uiso 1.000000
H77c H 0.631(4) 0.095(3) 0.185(6) 0.227(12) Uiso 1.000000
C60 C 0.5415(19) 0.5031(12) 0.2228(8) 0.062(5) Uani 0.500000
H60 H 0.5607(19) 0.5494(12) 0.2547(8) 0.074(6) Uiso 0.500000
C78 C 0.4865(16) 0.8230(12) 0.6389(10) 0.206(12) Uani 1.000000
H78a H 0.4012(16) 0.813(5) 0.633(9) 0.309(19) Uiso 1.000000
H78b H 0.511(17) 0.812(5) 0.604(4) 0.309(19) Uiso 1.000000
H78c H 0.513(17) 0.7835(12) 0.660(4) 0.309(19) Uiso 1.000000
C58 C 0.458(2) 0.4457(16) 0.1198(9) 0.090(9) Uani 0.500000
H58 H 0.393(2) 0.4416(16) 0.0919(9) 0.108(11) Uiso 0.500000
C62 C 0.394(2) 0.4074(16) 0.1479(8) 0.071(6) Uani 0.500000
H62 H 0.321(2) 0.3955(16) 0.1238(8) 0.085(7) Uiso 0.500000
F12 F 0.9026(18) 0.5822(11) 0.0430(7) 0.110(7) Uani 0.500000
C56 C 0.6046(17) 0.5305(13) 0.1983(9) 0.062(5) Uani 0.500000
H56 H 0.6533(17) 0.5849(13) 0.2182(9) 0.074(6) Uiso 0.500000
C63 C 0.4647(16) 0.3454(13) 0.1431(8) 0.050(4) Uani 0.500000
N22 N 0.499(3) 0.204(2) 0.0968(13) 0.142(18) Uani 0.500000
N23 N 0.444(4) 0.134(3) 0.0573(15) 0.16(2) Uani 0.500000
C61 C 0.432(2) 0.4872(15) 0.1883(9) 0.080(7) Uani 0.500000
H61 H 0.384(2) 0.5286(15) 0.1919(9) 0.097(8) Uiso 0.500000
C57 C 0.511(2) 0.5273(16) 0.1575(10) 0.076(6) Uani 0.500000
H57 H 0.483(2) 0.5781(16) 0.1548(10) 0.092(7) Uiso 0.500000

loop_
_atom_site_aniso_label
_atom_site_aniso_U_11
_atom_site_aniso_U_22
_atom_site_aniso_U_33
_atom_site_aniso_U_12
_atom_site_aniso_U_13
_atom_site_aniso_U_23
Pt1 0.04809(18) 0.0552(2) 0.03990(17) 0.02255(14) 0.00801(13) 0.01270(14)
Pd1 0.0985(6) 0.0454(4) 0.0795(5) 0.0334(4) -0.0537(5) -0.0179(3)
F7 0.076(3) 0.059(3) 0.061(3) 0.026(3) -0.018(3) -0.007(3)
F9 0.103(4) 0.057(3) 0.058(3) 0.039(3) 0.026(3) 0.017(3)
F8 0.074(4) 0.074(4) 0.083(4) 0.032(3) -0.009(3) 0.004(3)
N6 0.044(3) 0.049(4) 0.035(3) 0.011(3) 0.005(3) 0.011(3)
N5 0.044(3) 0.043(3) 0.033(3) 0.011(3) 0.002(3) 0.006(3)
N12 0.064(4) 0.055(4) 0.034(3) 0.031(3) 0.013(3) 0.009(3)
F4 0.074(4) 0.064(4) 0.115(5) 0.023(3) -0.004(4) 0.006(4)
N26 0.044(3) 0.056(4) 0.047(4) 0.022(3) 0.006(3) 0.012(3)
N11 0.064(4) 0.072(5) 0.036(4) 0.030(4) 0.005(3) 0.016(3)
N18 0.060(4) 0.071(5) 0.053(4) 0.033(4) 0.022(3) 0.022(4)
F6 0.099(5) 0.127(6) 0.082(5) 0.012(4) -0.039(4) 0.039(4)
F5 0.100(5) 0.065(4) 0.115(6) 0.029(4) 0.013(4) -0.012(4)
N25 0.044(4) 0.059(4) 0.066(5) 0.009(3) -0.004(3) 0.023(4)
F1 0.137(6) 0.049(3) 0.101(5) 0.006(4) -0.032(5) 0.001(3)
F3 0.084(4) 0.070(4) 0.118(6) 0.021(3) -0.017(4) 0.019(4)
N7 0.096(7) 0.051(5) 0.068(5) 0.034(5) -0.036(5) -0.011(4)
N4 0.046(4) 0.049(4) 0.070(5) 0.005(3) -0.007(3) 0.003(4)
C16 0.051(4) 0.053(5) 0.032(4) 0.016(4) 0.007(3) 0.007(3)
N10 0.104(7) 0.094(7) 0.036(4) 0.054(6) -0.023(4) -0.020(4)
C15 0.047(4) 0.052(4) 0.040(4) 0.018(3) 0.007(3) 0.009(3)
C14 0.047(4) 0.054(4) 0.022(3) 0.018(3) 0.005(3) 0.004(3)
C18 0.048(4) 0.048(4) 0.024(3) 0.011(3) 0.008(3) 0.004(3)
F15 0.050(6) 0.051(6) 0.079(9) 0.019(5) 0.008(6) 0.014(7)
N17 0.072(5) 0.097(7) 0.055(5) 0.048(5) 0.028(4) 0.032(5)
N8 0.095(7) 0.076(6) 0.053(5) 0.043(5) -0.039(5) -0.025(5)
C17 0.048(4) 0.069(5) 0.033(4) 0.019(4) -0.001(3) 0.010(4)
O1 0.070(6) 0.139(9) 0.128(8) -0.021(6) -0.012(5) 0.047(7)
N1 0.108(7) 0.038(4) 0.072(6) 0.028(4) -0.047(5) -0.019(4)
N13 0.101(7) 0.049(5) 0.096(7) 0.044(5) -0.060(6) -0.028(4)
N2 0.087(7) 0.074(6) 0.107(8) 0.015(5) 0.028(6) 0.040(6)
N16 0.100(7) 0.109(8) 0.055(5) 0.064(7) -0.019(5) -0.032(5)
C28 0.068(6) 0.088(7) 0.039(5) 0.036(5) 0.003(4) 0.008(5)
N9 0.101(7) 0.094(7) 0.047(5) 0.053(6) -0.027(5) -0.010(5)
C35 0.071(5) 0.051(5) 0.041(4) 0.025(4) 0.007(4) 0.010(4)
C34 0.065(5) 0.051(5) 0.039(4) 0.024(4) 0.003(4) 0.002(4)
C25 0.095(8) 0.085(8) 0.037(5) 0.051(7) -0.022(5) -0.025(5)
C76 0.041(4) 0.053(5) 0.069(6) 0.007(4) -0.004(4) 0.017(4)
N24 0.088(7) 0.065(6) 0.064(6) -0.015(5) -0.022(5) 0.005(4)
N3 0.081(6) 0.077(6) 0.107(8) 0.025(5) 0.035(6) 0.039(6)
F2 0.175(9) 0.176(10) 0.059(5) -0.037(7) -0.013(5) -0.011(5)
C13 0.044(4) 0.048(5) 0.079(6) 0.015(4) 0.008(4) -0.001(4)
C6 0.060(5) 0.042(4) 0.068(6) -0.004(4) -0.017(5) 0.010(4)
C32 0.067(6) 0.088(7) 0.033(4) 0.027(5) -0.001(4) 0.014(4)
C74 0.060(5) 0.058(6) 0.063(6) 0.012(4) -0.002(4) 0.014(5)
O3 0.085(6) 0.145(10) 0.093(7) 0.057(7) -0.016(5) -0.023(6)
C12 0.052(5) 0.040(4) 0.075(6) 0.016(4) 0.006(4) -0.002(4)
C11 0.044(4) 0.054(5) 0.080(6) 0.024(4) 0.012(4) 0.023(5)
C50 0.073(6) 0.126(10) 0.047(5) 0.054(7) 0.024(5) 0.026(6)
C20 0.089(8) 0.058(6) 0.070(7) 0.035(6) -0.031(6) -0.018(5)
C19 0.082(7) 0.048(5) 0.064(6) 0.025(5) -0.031(5) -0.016(5)
F13 0.070(7) 0.097(9) 0.041(6) 0.026(7) -0.001(5) 0.017(6)
C54 0.058(5) 0.094(8) 0.050(5) 0.030(5) 0.016(4) 0.024(5)
C9 0.042(4) 0.054(5) 0.043(4) 0.009(3) -0.002(3) 0.006(4)
C7 0.064(5) 0.060(6) 0.054(5) 0.011(5) -0.012(4) -0.001(4)
C33 0.081(7) 0.095(8) 0.043(5) 0.031(6) -0.001(5) 0.023(5)
C36 0.062(5) 0.071(6) 0.039(4) 0.024(5) 0.010(4) 0.020(4)
N19 0.129(9) 0.068(6) 0.101(8) 0.057(6) -0.074(7) -0.038(5)
C48 0.044(4) 0.111(9) 0.047(5) 0.032(5) 0.011(4) 0.016(5)
C29 0.069(6) 0.082(7) 0.052(5) 0.038(5) 0.015(4) 0.025(5)
N15 0.085(7) 0.133(10) 0.051(5) 0.030(7) -0.019(5) -0.033(6)
C65 0.046(4) 0.078(7) 0.050(5) 0.005(4) -0.004(4) 0.024(5)
C49 0.055(5) 0.112(9) 0.058(6) 0.035(6) 0.018(4) 0.027(6)
C24 0.093(8) 0.070(6) 0.044(5) 0.053(6) -0.035(5) -0.030(5)
C8 0.047(4) 0.047(5) 0.068(6) 0.008(4) -0.001(4) 0.004(4)
C5 0.079(7) 0.047(5) 0.071(7) 0.003(5) -0.035(6) -0.001(5)
C10 0.038(4) 0.057(5) 0.094(7) 0.019(4) 0.008(4) 0.028(5)
O2 0.145(10) 0.118(9) 0.171(11) 0.071(8) 0.065(9) 0.071(8)
N14 0.079(6) 0.105(8) 0.068(6) 0.025(6) -0.028(5) -0.033(6)
C1 0.089(7) 0.033(4) 0.074(7) 0.006(4) -0.041(6) 0.001(4)
C72 0.048(5) 0.074(7) 0.076(7) -0.002(5) -0.023(5) 0.034(6)
F14 0.079(7) 0.050(5) 0.045(5) 0.021(5) 0.020(5) 0.020(4)
C27 0.078(6) 0.104(8) 0.027(4) 0.042(6) -0.005(4) 0.002(5)
N27 0.075(6) 0.097(8) 0.082(7) 0.003(6) 0.004(5) 0.023(6)
C55 0.075(7) 0.067(6) 0.087(8) 0.040(5) -0.036(6) -0.030(6)
C73 0.066(6) 0.085(8) 0.090(8) -0.015(6) -0.036(6) 0.045(7)
C23 0.082(7) 0.061(6) 0.050(5) 0.044(5) -0.024(5) -0.024(4)
C75 0.078(6) 0.044(5) 0.062(6) 0.027(4) -0.011(5) 0.008(4)
C47 0.096(8) 0.154(13) 0.039(5) 0.075(9) 0.008(5) 0.008(7)
C53 0.073(6) 0.069(6) 0.091(8) 0.032(5) 0.044(6) 0.030(6)
C52 0.081(7) 0.078(7) 0.096(8) 0.042(6) 0.044(6) 0.038(7)
B3 0.056(5) 0.061(6) 0.042(5) 0.028(5) 0.005(4) 0.004(4)
N28 0.080(8) 0.128(12) 0.148(13) 0.062(8) -0.027(8) -0.028(10)
C45 0.078(7) 0.118(10) 0.047(5) 0.055(7) 0.019(5) -0.005(6)
C21 0.082(7) 0.079(7) 0.069(7) 0.041(6) -0.024(6) -0.020(6)
C31 0.060(6) 0.127(10) 0.041(5) 0.036(6) -0.006(4) -0.006(6)
C71 0.043(5) 0.108(9) 0.080(7) -0.005(5) -0.013(5) 0.044(7)
C4 0.087(7) 0.051(6) 0.079(7) -0.003(5) -0.036(6) 0.007(5)
C51 0.086(7) 0.128(11) 0.054(6) 0.053(7) 0.035(6) 0.030(6)
O4 0.114(8) 0.137(10) 0.146(10) 0.041(7) -0.045(8) 0.024(8)
C70 0.075(7) 0.085(8) 0.066(7) 0.004(6) -0.034(6) 0.010(6)
C38 0.114(10) 0.065(7) 0.085(9) 0.034(7) -0.053(8) -0.019(6)
C64 0.060(6) 0.078(7) 0.097(9) 0.031(5) -0.032(6) -0.035(6)
C46 0.106(9) 0.137(12) 0.043(6) 0.064(9) -0.004(6) -0.017(7)
C2 0.143(12) 0.043(6) 0.092(9) 0.031(7) -0.060(9) -0.006(6)
C22 0.072(6) 0.080(7) 0.058(6) 0.044(6) -0.030(5) -0.028(5)
C69 0.073(7) 0.086(8) 0.092(9) 0.000(6) 0.012(6) 0.026(7)
C43 0.118(10) 0.103(10) 0.055(7) 0.069(9) -0.025(7) -0.035(7)
C67 0.103(9) 0.070(7) 0.068(7) -0.018(7) -0.043(7) 0.029(6)
C30 0.080(7) 0.135(11) 0.037(5) 0.059(7) -0.006(5) -0.018(6)
F10 0.22(2) 0.049(7) 0.083(10) 0.012(10) 0.083(13) 0.003(7)
B2 0.066(6) 0.057(6) 0.054(6) 0.032(5) -0.019(5) -0.000(5)
C37 0.086(8) 0.066(7) 0.090(9) 0.041(6) -0.048(7) -0.036(6)
C26 0.107(9) 0.122(10) 0.030(5) 0.059(8) -0.018(5) -0.019(6)
C44 0.098(9) 0.135(12) 0.061(7) 0.068(9) 0.004(6) -0.014(7)
C3 0.127(11) 0.046(6) 0.093(9) 0.012(6) -0.054(8) 0.001(6)
C39 0.134(12) 0.060(7) 0.094(10) 0.032(8) -0.053(9) -0.026(7)
C41 0.097(9) 0.076(8) 0.084(8) 0.041(7) -0.046(7) -0.030(6)
N21 0.073(13) 0.055(11) 0.040(10) 0.007(9) -0.023(9) -0.025(8)
C42 0.099(9) 0.087(8) 0.072(8) 0.058(8) -0.035(7) -0.032(7)
C66 0.183(15) 0.068(8) 0.082(8) -0.049(9) -0.082(9) 0.027(7)
C40 0.116(10) 0.084(9) 0.083(9) 0.050(8) -0.043(8) -0.026(7)
F11 0.056(7) 0.069(8) 0.128(13) 0.010(6) 0.024(7) 0.004(8)
N20 0.062(11) 0.060(12) 0.075(16) 0.010(9) -0.011(12) -0.006(12)
C68 0.110(11) 0.094(10) 0.099(10) -0.018(8) 0.014(8) 0.046(8)
C59 0.073(12) 0.032(8) 0.030(8) 0.017(8) -0.011(8) -0.000(7)
B1 0.086(9) 0.056(7) 0.068(8) 0.014(6) -0.021(6) 0.000(6)
C77 0.180(17) 0.111(13) 0.087(11) -0.062(12) -0.004(11) -0.034(9)
C60 0.079(13) 0.044(10) 0.056(11) 0.023(9) -0.009(10) 0.007(8)
C78 0.124(14) 0.105(14) 0.30(3) 0.051(11) -0.065(16) -0.076(16)
C58 0.099(17) 0.077(15) 0.059(13) 0.049(13) -0.053(12) -0.032(11)
C62 0.073(13) 0.099(17) 0.046(10) 0.040(12) -0.007(9) 0.030(11)
F12 0.143(18) 0.059(8) 0.102(13) 0.022(10) -0.057(11) 0.026(10)
C56 0.053(10) 0.052(11) 0.068(12) 0.019(9) -0.010(9) -0.001(9)
C63 0.048(9) 0.055(11) 0.046(10) 0.001(8) 0.000(7) 0.025(9)
N22 0.12(2) 0.11(3) 0.12(3) 0.07(2) -0.09(2) -0.08(2)
N23 0.17(3) 0.12(3) 0.13(3) 0.07(3) -0.09(3) -0.03(2)
C61 0.094(16) 0.070(13) 0.068(13) 0.050(12) -0.025(11) 0.001(11)
C57 0.075(9) 0.070(9) 0.078(9) 0.020(5) 0.001(4) 0.014(4)

loop_
_atom_type_symbol
_atom_type_scat_dispersion_real
_atom_type_scat_dispersion_imag
_atom_type_scat_Cromer_Mann_a1
_atom_type_scat_Cromer_Mann_a2
_atom_type_scat_Cromer_Mann_a3
_atom_type_scat_Cromer_Mann_a4
_atom_type_scat_Cromer_Mann_b1
_atom_type_scat_Cromer_Mann_b2
_atom_type_scat_Cromer_Mann_b3
_atom_type_scat_Cromer_Mann_b4
_atom_type_scat_Cromer_Mann_c
_atom_type_scat_source
_atom_type_scat_dispersion_source
B 0.00963 0.00408 2.05450 1.33260 1.09790 0.70680 23.21850 1.02100 60.34980 0.14030 -0.19320 'International Tables Volume C Table 6.1.1.4 (pp. 500-502)' 'Henke, Gullikson and Davis, At. Data and Nucl. Data Tables, 1993, 54, 2'
C 0.01920 0.00962 2.31000 1.02000 1.58860 0.86500 20.84390 10.20750 0.56870 51.65120 0.21560 'International Tables Volume C Table 6.1.1.4 (pp. 500-502)' 'Henke, Gullikson and Davis, At. Data and Nucl. Data Tables, 1993, 54, 2'
F 0.07537 0.05506 3.53920 2.64120 1.51700 1.02430 10.28250 4.29440 0.26150 26.14760 0.27760 'International Tables Volume C Table 6.1.1.4 (pp. 500-502)' 'Henke, Gullikson and Davis, At. Data and Nucl. Data Tables, 1993, 54, 2'
H 0.00000 0.00000 0.49300 0.32291 0.14019 0.04081 10.51090 26.12570 3.14236 57.79970 0.00304 'International Tables Volume C Table 6.1.1.4 (pp. 500-502)' 'Henke, Gullikson and Davis, At. Data and Nucl. Data Tables, 1993, 54, 2'
N 0.03256 0.01839 12.21260 3.13220 2.01250 1.16630 0.00570 9.89330 28.99750 0.58260 -11.52900 'International Tables Volume C Table 6.1.1.4 (pp. 500-502)' 'Henke, Gullikson and Davis, At. Data and Nucl. Data Tables, 1993, 54, 2'
O 0.05239 0.03377 3.04850 2.28680 1.54630 0.86700 13.27710 5.70110 0.32390 32.90890 0.25080 'International Tables Volume C Table 6.1.1.4 (pp. 500-502)' 'Henke, Gullikson and Davis, At. Data and Nucl. Data Tables, 1993, 54, 2'
Pd 0.17446 3.99061 19.33190 15.50170 5.29537 0.60584 0.69866 7.98929 25.20520 76.89860 5.26593 'International Tables Volume C Table 6.1.1.4 (pp. 500-502)' 'Henke, Gullikson and Davis, At. Data and Nucl. Data Tables, 1993, 54, 2'
Pt -4.33214 7.24634 27.00590 17.76390 15.71310 5.78370 1.51293 8.81174 0.42459 38.61030 11.68830 'International Tables Volume C Table 6.1.1.4 (pp. 500-502)' 'Henke, Gullikson and Davis, At. Data and Nucl. Data Tables, 1993, 54, 2'

loop_
_exptl_crystal_face_index_h
_exptl_crystal_face_index_k
_exptl_crystal_face_index_l
_exptl_crystal_face_perp_dist
7 0 -6 0.0374
1 0 15 0.0259
-1 -5 -12 0.0323
-7 4 1 0.0462
-1 -2 -14 0.0338
-2 -9 11 0.0116
1 9 -9 0.0082

loop_
_geom_angle_atom_site_label_1
_geom_angle_atom_site_label_2
_geom_angle_atom_site_label_3
_geom_angle
_geom_angle_site_symmetry_1
_geom_angle_site_symmetry_3
_geom_angle_publ_flag
N12 Pt1 N6 89.1(3) . . ?
N26 Pt1 N6 88.9(3) . . ?
N26 Pt1 N12 174.5(3) . . ?
N18 Pt1 N6 175.0(3) . . ?
N18 Pt1 N12 91.6(3) . . ?
N18 Pt1 N26 90.9(3) . . ?
N1 Pd1 N7 90.6(4) . . ?
N13 Pd1 N7 90.5(4) . . ?
N13 Pd1 N1 178.7(3) . . ?
N19 Pd1 N7 179.4(3) . . ?
N19 Pd1 N1 89.7(5) . . ?
N19 Pd1 N13 89.2(5) . . ?
C18 N6 Pt1 123.6(5) . . ?
C17 N6 Pt1 129.7(5) . . ?
C17 N6 C18 106.4(6) . . ?
C15 N5 C16 126.9(7) . . ?
C18 N5 C16 107.7(6) . . ?
C18 N5 C15 125.0(6) . . ?
C35 N12 Pt1 123.6(5) . . ?
C36 N12 Pt1 130.5(7) . . ?
C36 N12 C35 105.7(8) . . ?
C76 N26 Pt1 122.3(6) . . ?
C75 N26 Pt1 131.2(5) . . ?
C75 N26 C76 105.9(7) . . ?
C33 N11 C34 125.8(9) . . ?
C36 N11 C34 107.5(7) . . ?
C36 N11 C33 126.6(8) . . ?
C54 N18 Pt1 128.5(7) . . ?
C53 N18 Pt1 125.0(7) . . ?
C53 N18 C54 106.0(8) . . ?
C74 N25 C76 108.0(8) . . ?
C73 N25 C76 127.0(8) . . ?
C73 N25 C74 125.0(9) . . ?
C20 N7 Pd1 120.1(8) . . ?
C19 N7 Pd1 120.9(8) . . ?
C19 N7 C20 119.0(9) . . ?
C7 N4 N3 111.5(8) . . ?
C8 N4 N3 119.7(8) . . ?
C8 N4 C7 128.8(9) . . ?
H16 C16 N5 126.7(4) . . ?
C17 C16 N5 106.7(7) . . ?
C17 C16 H16 126.7(5) . . ?
C25 N10 N9 110.5(12) . . ?
C26 N10 N9 120.0(9) . . ?
C26 N10 C25 129.5(11) . . ?
H15a C15 N5 108.7(4) . . ?
H15b C15 N5 108.7(4) . . ?
H15b C15 H15a 107.6 . . ?
C14 C15 N5 114.2(6) . . ?
C14 C15 H15a 108.7(4) . . ?
C14 C15 H15b 108.7(4) . . ?
C13 C14 C15 123.6(7) . . ?
C11 C14 C15 118.6(7) . . ?
C11 C14 C13 117.8(8) . . ?
N5 C18 N6 110.3(6) . . ?
H18 C18 N6 124.9(4) . . ?
H18 C18 N5 124.9(4) . . ?
C52 N17 C54 106.7(8) . . ?
C51 N17 C54 127.0(11) . . ?
C51 N17 C52 125.8(10) . . ?
C24 N8 N9 109.9(11) . . ?
C16 C17 N6 108.9(7) . . ?
H17 C17 N6 125.5(4) . . ?
H17 C17 C16 125.5(5) . . ?
C1 N1 Pd1 119.6(9) . . ?
C2 N1 Pd1 122.5(9) . . ?
C2 N1 C1 117.9(12) . . ?
C38 N13 Pd1 120.8(11) . . ?
C37 N13 Pd1 121.6(7) . . ?
C37 N13 C38 117.6(13) . . ?
C6 N2 N3 109.0(10) . . ?
C43 N16 N15 110.2(13) . . ?
C44 N16 N15 119.2(11) . . ?
C44 N16 C43 130.5(11) . . ?
C29 C28 H28 119.4(6) . . ?
C27 C28 H28 119.4(7) . . ?
C27 C28 C29 121.2(10) . . ?
N8 N9 N10 107.2(8) . . ?
H35 C35 N12 125.6(4) . . ?
C34 C35 N12 108.8(8) . . ?
C34 C35 H35 125.6(6) . . ?
C35 C34 N11 107.0(8) . . ?
H34 C34 N11 126.5(5) . . ?
H34 C34 C35 126.5(6) . . ?
H25 C25 N10 127.5(8) . . ?
C24 C25 N10 105.0(10) . . ?
C24 C25 H25 127.5(6) . . ?
N25 C76 N26 110.1(8) . . ?
H76 C76 N26 124.9(5) . . ?
H76 C76 N25 124.9(5) . . ?
N21 N24 C65 111.5(12) . . ?
C66 N24 C65 129.6(12) . . ?
C66 N24 N21 116.2(15) . . ?
N23 N24 C65 109.5(16) . . ?
N23 N24 N21 31(2) . . ?
N23 N24 C66 119.4(18) . . ?
N2 N3 N4 106.2(9) . . ?
H13 C13 C14 119.5(5) . . ?
C12 C13 C14 121.0(8) . . ?
C12 C13 H13 119.5(5) . . ?
C7 C6 N2 108.1(9) . . ?
C5 C6 N2 120.8(10) . . ?
C5 C6 C7 131.2(11) . . ?
C29 C32 C33 121.4(9) . . ?
C31 C32 C33 120.2(10) . . ?
C31 C32 C29 118.4(10) . . ?
H74 C74 N25 126.1(5) . . ?
C75 C74 N25 107.9(9) . . ?
C75 C74 H74 126.1(6) . . ?
H12 C12 C13 119.9(5) . . ?
C9 C12 C13 120.3(8) . . ?
C9 C12 H12 119.9(5) . . ?
H11 C11 C14 119.5(5) . . ?
C10 C11 C14 121.1(8) . . ?
C10 C11 H11 119.5(5) . . ?
C47 C50 C49 119.6(12) . . ?
C51 C50 C49 120.9(12) . . ?
C51 C50 C47 119.3(10) . . ?
H20 C20 N7 118.8(6) . . ?
C21 C20 N7 122.3(13) . . ?
C21 C20 H20 118.8(9) . . ?
H19 C19 N7 118.6(6) . . ?
C23 C19 N7 122.9(12) . . ?
C23 C19 H19 118.6(8) . . ?
N17 C54 N18 111.1(10) . . ?
H54 C54 N18 124.4(6) . . ?
H54 C54 N17 124.4(6) . . ?
C8 C9 C12 123.3(8) . . ?
C10 C9 C12 118.4(8) . . ?
C10 C9 C8 118.3(7) . . ?
C6 C7 N4 105.2(10) . . ?
H7 C7 N4 127.4(6) . . ?
H7 C7 C6 127.4(7) . . ?
C32 C33 N11 110.9(8) . . ?
H33a C33 N11 109.5(6) . . ?
H33a C33 C32 109.5(6) . . ?
H33b C33 N11 109.5(5) . . ?
H33b C33 C32 109.5(6) . . ?
H33b C33 H33a 108.1 . . ?
N11 C36 N12 111.1(8) . . ?
H36 C36 N12 124.5(6) . . ?
H36 C36 N11 124.5(5) . . ?
C55 N19 Pd1 120.3(7) . . ?
C60 N19 Pd1 119.1(9) . . ?
C60 N19 C55 114.6(11) . . ?
C56 N19 Pd1 115.8(9) . . ?
C56 N19 C55 119.8(11) . . ?
C56 N19 C60 45.4(11) . . ?
C49 C48 H48 119.0(6) . . ?
C45 C48 H48 119.0(7) . . ?
C45 C48 C49 122.0(10) . . ?
C32 C29 C28 120.3(9) . . ?
H29 C29 C28 119.9(6) . . ?
H29 C29 C32 119.9(6) . . ?
N14 N15 N16 107.5(10) . . ?
H65 C65 N24 127.3(6) . . ?
C64 C65 N24 105.3(9) . . ?
C64 C65 H65 127.3(7) . . ?
C48 C49 C50 119.8(11) . . ?
H49 C49 C50 120.1(8) . . ?
H49 C49 C48 120.1(6) . . ?
C25 C24 N8 107.5(11) . . ?
C23 C24 N8 122.4(13) . . ?
C23 C24 C25 130.0(9) . . ?
C9 C8 N4 114.3(7) . . ?
H8a C8 N4 108.7(5) . . ?
H8a C8 C9 108.7(5) . . ?
H8b C8 N4 108.7(5) . . ?
H8b C8 C9 108.7(5) . . ?
H8b C8 H8a 107.615179679(18) . . ?
C1 C5 C6 120.0(10) . . ?
C4 C5 C6 122.3(13) . . ?
C4 C5 C1 117.7(11) . . ?
C9 C10 C11 121.4(8) . . ?
H10 C10 C11 119.3(5) . . ?
H10 C10 C9 119.3(5) . . ?
C42 N14 N15 108.4(12) . . ?
C5 C1 N1 122.7(11) . . ?
H1 C1 N1 118.6(8) . . ?
H1 C1 C5 118.6(6) . . ?
C71 C72 C73 122.0(11) . . ?
C69 C72 C73 118.9(12) . . ?
C69 C72 C71 119.2(11) . . ?
C30 C27 C28 118.4(11) . . ?
C26 C27 C28 121.3(10) . . ?
C26 C27 C30 120.4(10) . . ?
O2 N27 O1 122.5(13) . . ?
C77 N27 O1 123.0(14) . . ?
C77 N27 O2 114.4(13) . . ?
H55 C55 N19 118.0(6) . . ?
C59 C55 N19 118.0(11) . . ?
C59 C55 H55 113.1(8) . . ?
C63 C55 N19 124.0(12) . . ?
C63 C55 H55 118.0(9) . . ?
C63 C55 C59 33.1(9) . . ?
C72 C73 N25 113.8(8) . . ?
H73a C73 N25 108.8(7) . . ?
H73a C73 C72 108.8(8) . . ?
H73b C73 N25 108.8(6) . . ?
H73b C73 C72 108.8(6) . . ?
H73b C73 H73a 107.7 . . ?
C24 C23 C19 121.3(12) . . ?
C22 C23 C19 116.9(11) . . ?
C22 C23 C24 121.9(9) . . ?
C74 C75 N26 108.1(8) . . ?
H75 C75 N26 126.0(5) . . ?
H75 C75 C74 126.0(6) . . ?
H47 C47 C50 119.5(7) . . ?
C46 C47 C50 120.9(10) . . ?
C46 C47 H47 119.5(7) . . ?
H53 C53 N18 125.7(5) . . ?
C52 C53 N18 108.6(11) . . ?
C52 C53 H53 125.7(8) . . ?
C53 C52 N17 107.6(10) . . ?
H52 C52 N17 126.2(5) . . ?
H52 C52 C53 126.2(8) . . ?
F15 B3 F9 112.1(10) . . ?
F13 B3 F9 116.9(9) . . ?
F13 B3 F15 107.4(10) . . ?
F14 B3 F9 112.6(8) . . ?
F14 B3 F15 104.1(10) . . ?
F14 B3 F13 102.6(10) . . ?
F10 B3 F9 104.9(10) . . ?
F10 B3 F15 72.3(11) . . ?
F10 B3 F13 46.2(9) . . ?
F10 B3 F14 140.2(11) . . ?
F11 B3 F9 101.9(9) . . ?
F11 B3 F15 145.1(13) . . ?
F11 B3 F13 61.1(9) . . ?
F11 B3 F14 53.3(9) . . ?
F11 B3 F10 107.0(14) . . ?
F12 B3 F9 108.7(11) . . ?
F12 B3 F15 40.5(10) . . ?
F12 B3 F13 132.9(13) . . ?
F12 B3 F14 68.5(13) . . ?
F12 B3 F10 111.8(15) . . ?
F12 B3 F11 121.0(16) . . ?
O4 N28 O3 122.1(15) . . ?
C78 N28 O3 115.0(16) . . ?
C78 N28 O4 122.9(19) . . ?
C46 C45 C48 117.3(12) . . ?
C44 C45 C48 121.1(10) . . ?
C44 C45 C46 121.6(11) . . ?
H21 C21 C20 120.5(9) . . ?
C22 C21 C20 119.0(13) . . ?
C22 C21 H21 120.5(7) . . ?
H31 C31 C32 119.5(7) . . ?
C30 C31 C32 121.1(11) . . ?
C30 C31 H31 119.5(6) . . ?
H71 C71 C72 119.7(6) . . ?
C70 C71 C72 120.6(11) . . ?
C70 C71 H71 119.7(8) . . ?
H4 C4 C5 119.8(8) . . ?
C3 C4 C5 120.4(14) . . ?
C3 C4 H4 119.8(10) . . ?
C50 C51 N17 114.4(9) . . ?
H51a C51 N17 108.7(7) . . ?
H51a C51 C50 108.7(6) . . ?
H51b C51 N17 108.7(5) . . ?
H51b C51 C50 108.7(6) . . ?
H51b C51 H51a 107.6 . . ?
H70 C70 C71 120.4(8) . . ?
C67 C70 C71 119.2(13) . . ?
C67 C70 H70 120.4(8) . . ?
H38 C38 N13 118.7(10) . . ?
C39 C38 N13 122.6(15) . . ?
C39 C38 H38 118.7(8) . . ?
N20 C64 C65 103.4(13) . . ?
C59 C64 C65 131.0(11) . . ?
C59 C64 N20 114.7(16) . . ?
C63 C64 C65 125.7(12) . . ?
C63 C64 N20 130.9(14) . . ?
C63 C64 C59 31.3(8) . . ?
N22 C64 C65 108.9(15) . . ?
N22 C64 N20 37.6(19) . . ?
N22 C64 C59 120.1(14) . . ?
N22 C64 C63 113.9(15) . . ?
C45 C46 C47 120.4(12) . . ?
H46 C46 C47 119.8(7) . . ?
H46 C46 C45 119.8(8) . . ?
H2 C2 N1 118.9(8) . . ?
C3 C2 N1 122.2(11) . . ?
C3 C2 H2 118.9(7) . . ?
C21 C22 C23 120.0(9) . . ?
H22 C22 C23 120.0(6) . . ?
H22 C22 C21 120.0(7) . . ?
H69 C69 C72 119.9(8) . . ?
C68 C69 C72 120.2(14) . . ?
C68 C69 H69 119.9(9) . . ?
H43 C43 N16 127.6(9) . . ?
C42 C43 N16 104.9(11) . . ?
C42 C43 H43 127.6(7) . . ?
C66 C67 C70 121.1(16) . . ?
C68 C67 C70 118.6(12) . . ?
C68 C67 C66 120.3(16) . . ?
C31 C30 C27 120.7(10) . . ?
H30 C30 C27 119.7(6) . . ?
H30 C30 C31 119.7(6) . . ?
F8 B2 F7 110.1(7) . . ?
F6 B2 F7 108.6(9) . . ?
F6 B2 F8 112.7(10) . . ?
F5 B2 F7 107.0(10) . . ?
F5 B2 F8 109.8(9) . . ?
F5 B2 F6 108.5(8) . . ?
H37 C37 N13 118.9(7) . . ?
C41 C37 N13 122.3(10) . . ?
C41 C37 H37 118.9(7) . . ?
C27 C26 N10 112.4(8) . . ?
H26a C26 N10 109.1(5) . . ?
H26a C26 C27 109.1(5) . . ?
H26b C26 N10 109.1(6) . . ?
H26b C26 C27 109.1(6) . . ?
H26b C26 H26a 107.9 . . ?
C45 C44 N16 110.4(9) . . ?
H44a C44 N16 109.6(6) . . ?
H44a C44 C45 109.6(7) . . ?
H44b C44 N16 109.6(6) . . ?
H44b C44 C45 109.6(6) . . ?
H44b C44 H44a 108.11209454(2) . . ?
C2 C3 C4 119.2(13) . . ?
H3 C3 C4 120.4(10) . . ?
H3 C3 C2 120.4(7) . . ?
H39 C39 C38 119.9(8) . . ?
C40 C39 C38 120.2(12) . . ?
C40 C39 H39 119.9(9) . . ?
C42 C41 C37 119.8(10) . . ?
C40 C41 C37 119.9(15) . . ?
C40 C41 C42 120.3(15) . . ?
N20 N21 N24 107(2) . . ?
C43 C42 N14 109.0(14) . . ?
C41 C42 N14 120.3(15) . . ?
C41 C42 C43 130.7(11) . . ?
C67 C66 N24 115.2(9) . . ?
H66a C66 N24 108.5(8) . . ?
H66a C66 C67 108.5(10) . . ?
H66b C66 N24 108.5(9) . . ?
H66b C66 C67 108.5(10) . . ?
H66b C66 H66a 107.49299282(3) . . ?
C41 C40 C39 117.3(15) . . ?
H40 C40 C39 121.3(9) . . ?
H40 C40 C41 121.3(10) . . ?
N21 N20 C64 109(2) . . ?
C67 C68 C69 121.9(14) . . ?
H68 C68 C69 119.0(9) . . ?
H68 C68 C67 119.0(8) . . ?
C64 C59 C55 110.3(12) . . ?
C58 C59 C55 119.9(14) . . ?
C58 C59 C64 126.0(15) . . ?
F1 B1 F4 110.9(9) . . ?
F3 B1 F4 108.7(11) . . ?
F3 B1 F1 110.0(11) . . ?
F2 B1 F4 110.7(12) . . ?
F2 B1 F1 109.6(12) . . ?
F2 B1 F3 106.8(10) . . ?
H77a C77 N27 109.5 . . ?
H77b C77 N27 109.5 . . ?
H77b C77 H77a 109.5 . . ?
H77c C77 N27 109.5 . . ?
H77c C77 H77a 109.5 . . ?
H77c C77 H77b 109.5 . . ?
H60 C60 N19 118.9(8) . . ?
C61 C60 N19 122.2(17) . . ?
C61 C60 H60 118.9(12) . . ?
H78a C78 N28 109.5 . . ?
H78b C78 N28 109.5 . . ?
H78b C78 H78a 109.5 . . ?
H78c C78 N28 109.5 . . ?
H78c C78 H78a 109.5 . . ?
H78c C78 H78b 109.5 . . ?
H58 C58 C59 119.8(10) . . ?
C57 C58 C59 120.4(17) . . ?
C57 C58 H58 119.8(12) . . ?
C63 C62 H62 119.5(12) . . ?
C61 C62 H62 119.5(11) . . ?
C61 C62 C63 121.0(18) . . ?
H56 C56 N19 119.8(8) . . ?
C57 C56 N19 120.3(18) . . ?
C57 C56 H56 119.8(13) . . ?
C64 C63 C55 117.0(15) . . ?
C62 C63 C55 117.7(17) . . ?
C62 C63 C64 119.4(15) . . ?
N23 N22 C64 108(2) . . ?
N22 N23 N24 104(3) . . ?
C62 C61 C60 117.9(17) . . ?
H61 C61 C60 121.0(12) . . ?
H61 C61 C62 121.0(11) . . ?
C56 C57 C58 118(2) . . ?
H57 C57 C58 120.9(12) . . ?
H57 C57 C56 120.9(13) . . ?

loop_
_geom_bond_atom_site_label_1
_geom_bond_atom_site_label_2
_geom_bond_distance
_geom_bond_site_symmetry_2
_geom_bond_publ_flag
Pt1 N6 2.013(6) . ?
Pt1 N12 2.000(7) . ?
Pt1 N26 2.007(7) . ?
Pt1 N18 2.014(7) . ?
Pd1 N7 2.035(8) . ?
Pd1 N1 2.017(11) . ?
Pd1 N13 2.020(12) . ?
Pd1 N19 2.024(8) . ?
F7 B2 1.400(13) . ?
F9 B3 1.391(12) . ?
F8 B2 1.366(13) . ?
N6 C18 1.319(9) . ?
N6 C17 1.380(9) . ?
N5 C16 1.368(9) . ?
N5 C15 1.452(9) . ?
N5 C18 1.343(9) . ?
N12 C35 1.395(12) . ?
N12 C36 1.315(10) . ?
F4 B1 1.383(14) . ?
N26 C76 1.339(11) . ?
N26 C75 1.366(11) . ?
N11 C34 1.360(12) . ?
N11 C33 1.475(10) . ?
N11 C36 1.350(12) . ?
N18 C54 1.313(12) . ?
N18 C53 1.384(13) . ?
F6 B2 1.357(11) . ?
F5 B2 1.395(12) . ?
N25 C76 1.332(11) . ?
N25 C74 1.330(12) . ?
N25 C73 1.473(11) . ?
F1 B1 1.360(13) . ?
F3 B1 1.391(16) . ?
N7 C20 1.346(16) . ?
N7 C19 1.324(15) . ?
N4 N3 1.350(12) . ?
N4 C7 1.326(12) . ?
N4 C8 1.471(11) . ?
C16 H16 0.9300 . ?
C16 C17 1.343(11) . ?
N10 N9 1.347(14) . ?
N10 C25 1.342(13) . ?
N10 C26 1.468(17) . ?
C15 H15a 0.9700 . ?
C15 H15b 0.9700 . ?
C15 C14 1.504(11) . ?
C14 C13 1.361(11) . ?
C14 C11 1.386(11) . ?
C18 H18 0.9300 . ?
F15 B3 1.358(15) . ?
N17 C54 1.340(12) . ?
N17 C52 1.367(15) . ?
N17 C51 1.469(12) . ?
N8 N9 1.286(15) . ?
N8 C24 1.360(11) . ?
C17 H17 0.9300 . ?
O1 N27 1.196(12) . ?
N1 C1 1.332(12) . ?
N1 C2 1.369(17) . ?
N13 C38 1.339(13) . ?
N13 C37 1.380(17) . ?
N2 N3 1.311(13) . ?
N2 C6 1.365(14) . ?
N16 N15 1.334(13) . ?
N16 C43 1.353(17) . ?
N16 C44 1.514(19) . ?
C28 H28 0.9300 . ?
C28 C29 1.369(14) . ?
C28 C27 1.385(13) . ?
C35 H35 0.9300 . ?
C35 C34 1.350(11) . ?
C34 H34 0.9300 . ?
C25 H25 0.9300 . ?
C25 C24 1.363(18) . ?
C76 H76 0.9300 . ?
N24 C65 1.327(14) . ?
N24 N21 1.26(3) . ?
N24 C66 1.476(12) . ?
N24 N23 1.47(3) . ?
F2 B1 1.354(17) . ?
C13 H13 0.9300 . ?
C13 C12 1.403(12) . ?
C6 C7 1.356(14) . ?
C6 C5 1.455(14) . ?
C32 C33 1.497(15) . ?
C32 C29 1.387(14) . ?
C32 C31 1.382(13) . ?
C74 H74 0.9300 . ?
C74 C75 1.358(12) . ?
O3 N28 1.27(2) . ?
C12 H12 0.9300 . ?
C12 C9 1.372(11) . ?
C11 H11 0.9300 . ?
C11 C10 1.370(13) . ?
C50 C49 1.384(13) . ?
C50 C47 1.375(17) . ?
C50 C51 1.502(17) . ?
C20 H20 0.9300 . ?
C20 C21 1.364(13) . ?
C19 H19 0.9300 . ?
C19 C23 1.392(12) . ?
F13 B3 1.388(14) . ?
C54 H54 0.9300 . ?
C9 C8 1.525(12) . ?
C9 C10 1.365(12) . ?
C7 H7 0.9300 . ?
C33 H33a 0.9700 . ?
C33 H33b 0.9700 . ?
C36 H36 0.9300 . ?
N19 C55 1.337(12) . ?
N19 C60 1.46(2) . ?
N19 C56 1.44(2) . ?
C48 H48 0.9300 . ?
C48 C49 1.371(16) . ?
C48 C45 1.388(15) . ?
C29 H29 0.9300 . ?
N15 N14 1.302(16) . ?
C65 H65 0.9300 . ?
C65 C64 1.330(12) . ?
C49 H49 0.9300 . ?
C24 C23 1.446(17) . ?
C8 H8a 0.9700 . ?
C8 H8b 0.9700 . ?
C5 C1 1.416(17) . ?
C5 C4 1.378(16) . ?
C10 H10 0.9300 . ?
O2 N27 1.217(14) . ?
N14 C42 1.358(13) . ?
C1 H1 0.9300 . ?
C72 C73 1.488(14) . ?
C72 C71 1.367(16) . ?
C72 C69 1.369(16) . ?
F14 B3 1.484(14) . ?
C27 C30 1.375(16) . ?
C27 C26 1.519(16) . ?
N27 C77 1.463(15) . ?
C55 H55 0.9300 . ?
C55 C59 1.449(17) . ?
C55 C63 1.420(19) . ?
C73 H73a 0.9700 . ?
C73 H73b 0.9700 . ?
C23 C22 1.402(17) . ?
C75 H75 0.9300 . ?
C47 H47 0.9300 . ?
C47 C46 1.372(19) . ?
C53 H53 0.9300 . ?
C53 C52 1.336(14) . ?
C52 H52 0.9300 . ?
B3 F10 1.409(16) . ?
B3 F11 1.293(15) . ?
B3 F12 1.270(16) . ?
N28 O4 1.186(17) . ?
N28 C78 1.47(2) . ?
C45 C46 1.413(15) . ?
C45 C44 1.488(18) . ?
C21 H21 0.9300 . ?
C21 C22 1.369(18) . ?
C31 H31 0.9300 . ?
C31 C30 1.372(17) . ?
C71 H71 0.9300 . ?
C71 C70 1.401(16) . ?
C4 H4 0.9300 . ?
C4 C3 1.366(16) . ?
C51 H51a 0.9700 . ?
C51 H51b 0.9700 . ?
C70 H70 0.9300 . ?
C70 C67 1.397(18) . ?
C38 H38 0.9300 . ?
C38 C39 1.37(2) . ?
C64 N20 1.37(3) . ?
C64 C59 1.55(2) . ?
C64 C63 1.47(2) . ?
C64 N22 1.43(3) . ?
C46 H46 0.9300 . ?
C2 H2 0.9300 . ?
C2 C3 1.38(2) . ?
C22 H22 0.9300 . ?
C69 H69 0.9300 . ?
C69 C68 1.378(18) . ?
C43 H43 0.9300 . ?
C43 C42 1.34(2) . ?
C67 C66 1.491(16) . ?
C67 C68 1.35(2) . ?
C30 H30 0.9300 . ?
C37 H37 0.9300 . ?
C37 C41 1.35(2) . ?
C26 H26a 0.9700 . ?
C26 H26b 0.9700 . ?
C44 H44a 0.9700 . ?
C44 H44b 0.9700 . ?
C3 H3 0.9300 . ?
C39 H39 0.9300 . ?
C39 C40 1.39(2) . ?
C41 C42 1.49(2) . ?
C41 C40 1.408(15) . ?
N21 N20 1.29(4) . ?
C66 H66a 0.9700 . ?
C66 H66b 0.9700 . ?
C40 H40 0.9300 . ?
C68 H68 0.9300 . ?
C59 C58 1.38(3) . ?
C77 H77a 0.9600 . ?
C77 H77b 0.9600 . ?
C77 H77c 0.9600 . ?
C60 H60 0.9300 . ?
C60 C61 1.38(3) . ?
C78 H78a 0.9600 . ?
C78 H78b 0.9600 . ?
C78 H78c 0.9600 . ?
C58 H58 0.9300 . ?
C58 C57 1.40(3) . ?
C62 H62 0.9300 . ?
C62 C63 1.38(3) . ?
C62 C61 1.39(3) . ?
C56 H56 0.9300 . ?
C56 C57 1.36(3) . ?
N22 N23 1.30(5) . ?
C61 H61 0.9300 . ?
C57 H57 0.9300 . ?

loop_
_geom_torsion_atom_site_label_1
_geom_torsion_atom_site_label_2
_geom_torsion_atom_site_label_3
_geom_torsion_atom_site_label_4
_geom_torsion
_geom_torsion_site_symmetry_1
_geom_torsion_site_symmetry_2
_geom_torsion_site_symmetry_3
_geom_torsion_site_symmetry_4
_geom_torsion_publ_flag
Pt1 N6 C18 N5 175.4(6) . . . . ?
Pt1 N6 C17 C16 -174.7(8) . . . . ?
Pt1 N12 C35 C34 -174.9(7) . . . . ?
Pt1 N12 C36 N11 174.3(8) . . . . ?
Pt1 N26 C76 N25 173.1(7) . . . . ?
Pt1 N26 C75 C74 -171.2(10) . . . . ?
Pt1 N18 C54 N17 -173.8(8) . . . . ?
Pt1 N18 C53 C52 174.2(9) . . . . ?
Pd1 N7 C20 C21 179.6(7) . . . . ?
Pd1 N7 C19 C23 -179.2(7) . . . . ?
Pd1 N1 C1 C5 -179.2(6) . . . . ?
Pd1 N1 C2 C3 178.9(9) . . . . ?
Pd1 N13 C38 C39 177.9(9) . . . . ?
Pd1 N13 C37 C41 -178.0(9) . . . . ?
Pd1 N19 C55 C59 -163.5(14) . . . . ?
Pd1 N19 C55 C63 158.3(13) . . . . ?
Pd1 N19 C60 C61 -169.7(18) . . . . ?
Pd1 N19 C56 C57 177.2(17) . . . . ?
N6 C18 N5 C16 -0.7(8) . . . . ?
N6 C18 N5 C15 171.6(6) . . . . ?
N6 C17 C16 N5 0.2(8) . . . . ?
N5 C15 C14 C13 9.6(9) . . . . ?
N5 C15 C14 C11 -172.1(7) . . . . ?
N12 C35 C34 N11 0.2(7) . . . . ?
N12 C36 N11 C34 -0.1(8) . . . . ?
N12 C36 N11 C33 -175.1(7) . . . . ?
N26 C76 N25 C74 -1.5(9) . . . . ?
N26 C76 N25 C73 179.6(8) . . . . ?
N26 C75 C74 N25 -1.0(9) . . . . ?
N11 C33 C32 C29 -110.1(9) . . . . ?
N11 C33 C32 C31 68.0(10) . . . . ?
N18 C54 N17 C52 0.5(9) . . . . ?
N18 C54 N17 C51 173.0(8) . . . . ?
N18 C53 C52 N17 -0.7(9) . . . . ?
N25 C73 C72 C71 -84.6(11) . . . . ?
N25 C73 C72 C69 95.7(12) . . . . ?
N7 C20 C21 C22 -1.9(12) . . . . ?
N7 C19 C23 C24 179.3(9) . . . . ?
N7 C19 C23 C22 1.0(11) . . . . ?
N4 N3 N2 C6 0.1(9) . . . . ?
N4 C7 C6 N2 1.8(9) . . . . ?
N4 C7 C6 C5 -179.6(7) . . . . ?
N4 C8 C9 C12 -31.1(11) . . . . ?
N4 C8 C9 C10 151.0(9) . . . . ?
N10 N9 N8 C24 0.3(9) . . . . ?
N10 C25 C24 N8 0.6(8) . . . . ?
N10 C25 C24 C23 177.9(6) . . . . ?
N10 C26 C27 C28 61.4(10) . . . . ?
N10 C26 C27 C30 -118.6(10) . . . . ?
C15 C14 C13 C12 178.4(9) . . . . ?
C15 C14 C11 C10 -177.8(8) . . . . ?
C14 C13 C12 C9 -1.3(11) . . . . ?
C14 C11 C10 C9 -0.2(11) . . . . ?
N17 C51 C50 C49 63.4(11) . . . . ?
N17 C51 C50 C47 -121.6(10) . . . . ?
N8 C24 C23 C19 174.8(9) . . . . ?
N8 C24 C23 C22 -7.0(10) . . . . ?
N1 C1 C5 C6 -179.8(9) . . . . ?
N1 C1 C5 C4 0.7(10) . . . . ?
N1 C2 C3 C4 -0.1(13) . . . . ?
N13 C38 C39 C40 1.4(14) . . . . ?
N13 C37 C41 C42 178.4(11) . . . . ?
N13 C37 C41 C40 -1.1(13) . . . . ?
N2 C6 C5 C1 162.5(9) . . . . ?
N2 C6 C5 C4 -17.9(11) . . . . ?
N16 N15 N14 C42 0.4(11) . . . . ?
N16 C43 C42 N14 0.1(10) . . . . ?
N16 C43 C42 C41 -179.3(8) . . . . ?
N16 C44 C45 C48 -101.7(10) . . . . ?
N16 C44 C45 C46 79.0(12) . . . . ?
C28 C29 C32 C33 178.5(9) . . . . ?
C28 C29 C32 C31 0.3(11) . . . . ?
C28 C27 C30 C31 -0.2(12) . . . . ?
C25 C24 C23 C19 -2.2(12) . . . . ?
C25 C24 C23 C22 176.0(10) . . . . ?
N24 C65 C64 N20 18.9(14) . . . . ?
N24 C65 C64 C59 159.9(13) . . . . ?
N24 C65 C64 C63 -160.3(12) . . . . ?
N24 C65 C64 N22 -20(2) . . . . ?
N24 N21 N20 C64 8(2) . . . . ?
N24 C66 C67 C70 83.6(16) . . . . ?
N24 C66 C67 C68 -97.5(16) . . . . ?
N24 N23 N22 C64 -3(4) . . . . ?
C13 C12 C9 C8 -176.1(9) . . . . ?
C13 C12 C9 C10 1.7(12) . . . . ?
C6 C5 C4 C3 178.7(9) . . . . ?
C32 C31 C30 C27 -0.7(13) . . . . ?
C12 C9 C10 C11 -1.0(10) . . . . ?
C11 C10 C9 C8 177.0(10) . . . . ?
C50 C49 C48 C45 -0.2(12) . . . . ?
C50 C47 C46 C45 0.0(14) . . . . ?
C20 C21 C22 C23 3.3(11) . . . . ?
C19 C23 C22 C21 -2.8(10) . . . . ?
N19 C55 C59 C64 -168.1(17) . . . . ?
N19 C55 C59 C58 -9(2) . . . . ?
N19 C55 C63 C64 160.5(17) . . . . ?
N19 C55 C63 C62 8(2) . . . . ?
N19 C60 C61 C62 14(3) . . . . ?
N19 C56 C57 C58 -15(3) . . . . ?
C48 C45 C46 C47 0.3(12) . . . . ?
N15 N14 C42 C43 -0.3(12) . . . . ?
N15 N14 C42 C41 179.2(10) . . . . ?
C65 C64 N20 N21 -17.2(17) . . . . ?
C65 C64 C59 C55 153(2) . . . . ?
C65 C64 C59 C58 -5(2) . . . . ?
C65 C64 C63 C55 -179.8(17) . . . . ?
C65 C64 C63 C62 -27(2) . . . . ?
C65 C64 N22 N23 15(3) . . . . ?
C24 C23 C22 C21 178.9(9) . . . . ?
C5 C4 C3 C2 1.4(11) . . . . ?
N14 C42 C41 C37 -21.5(13) . . . . ?
N14 C42 C41 C40 158.0(11) . . . . ?
C72 C71 C70 C67 1.5(11) . . . . ?
C72 C69 C68 C67 1.1(14) . . . . ?
C55 C59 C64 N20 -69.5(19) . . . . ?
C55 C59 C64 C63 60(2) . . . . ?
C55 C59 C64 N22 -27(3) . . . . ?
C55 C59 C58 C57 13(3) . . . . ?
C55 C63 C64 N20 1(2) . . . . ?
C55 C63 C64 C59 -68(2) . . . . ?
C55 C63 C64 N22 41(3) . . . . ?
C55 C63 C62 C61 -11(2) . . . . ?
C47 C46 C45 C44 179.6(13) . . . . ?
C71 C70 C67 C66 175.1(9) . . . . ?
C71 C70 C67 C68 -3.8(12) . . . . ?
C70 C67 C68 C69 2.5(12) . . . . ?
C38 C39 C40 C41 0.2(15) . . . . ?
C64 C59 C58 C57 169(3) . . . . ?
C64 C63 C62 C61 -163(2) . . . . ?
C69 C68 C67 C66 -176.4(12) . . . . ?
C43 C42 C41 C37 157.9(14) . . . . ?
C43 C42 C41 C40 -22.6(15) . . . . ?
C37 C41 C40 C39 -0.3(14) . . . . ?
C39 C40 C41 C42 -179.8(11) . . . . ?
C59 C58 C57 C56 -1(4) . . . . ?
C60 C61 C62 C63 1(3) . . . . ?

loop_
_restr_U_iso_atom_site_label
_restr_U_iso_weight_param
C57 0.0100

loop_
_exptl_oxdiff_crystal_face_indexfrac_h
_exptl_oxdiff_crystal_face_indexfrac_k
_exptl_oxdiff_crystal_face_indexfrac_l
_exptl_oxdiff_crystal_face_x
_exptl_oxdiff_crystal_face_y
_exptl_oxdiff_crystal_face_z
7.3340 0.1147 -5.6761 0.4582 0.7518 0.4741
0.6645 0.3830 15.1028 -0.1579 0.5391 -0.8273
-0.7359 -4.6125 -11.5120 -0.2669 -0.4403 0.8573
-7.3467 4.1570 1.3710 -0.0233 -0.8827 -0.4694
-0.5541 -2.2001 -14.0422 -0.0105 -0.4934 0.8697
-1.5096 -8.5980 10.5975 -0.9802 0.1285 -0.1506
1.0246 9.3433 -8.6131 0.9915 -0.1296 -0.0088

loop_
_smtbx_masks_void_nr
_smtbx_masks_void_average_x
_smtbx_masks_void_average_y
_smtbx_masks_void_average_z
_smtbx_masks_void_volume
_smtbx_masks_void_count_electrons
_smtbx_masks_void_content
1 0.500 1.000 0.500 402.6 117.4 '2 CH3NO2BF4'
2 0.201 0.829 0.844 10.9 0.0 ?
3 0.500 0.500 1.000 81.4 17.8 ?
4 0.799 0.171 0.156 10.9 0.0 ?
